data_2018313
loop_
_publ_author_name
'Cordes, David B.'
'Hua, Guoxiong'
'Slawin, Alexandra M. Z.'
'Woollins, J. Derek'

_publ_section_title
;
 2,5-Diaryl-1,3,4-selenadiazoles prepared from Woollins' reagent
;
_journal_coeditor_code BM3112
_journal_issue 12
_journal_name_full 'Acta Crystallographica Section C'
_journal_page_first o509
_journal_page_last o514
_journal_paper_doi 10.1107/S0108270111049900
_journal_volume 67
_journal_year 2011
_chemical_formula_iupac 'C14 H10 N2 Se'
_chemical_formula_moiety 'C14 H10 N2 Se'
_chemical_formula_sum 'C14 H10 N2 Se'
_chemical_formula_weight 285.20
_chemical_name_systematic
;
2,5-diphenyl-1,3,4-selenadiazole
;
_space_group_IT_number 15
_symmetry_cell_setting monoclinic
_symmetry_space_group_name_Hall '-C 2yc'
_symmetry_space_group_name_H-M 'C 1 2/c 1'
_atom_sites_solution_hydrogens geom
_atom_sites_solution_primary direct
_atom_sites_solution_secondary difmap
_cell_angle_alpha 90.00
_cell_angle_beta 103.885(9)
_cell_angle_gamma 90.00
_cell_formula_units_Z 4
_cell_length_a 26.763(10)
_cell_length_b 5.796(2)
_cell_length_c 7.213(3)
_cell_measurement_reflns_used 1743
_cell_measurement_temperature 93(2)
_cell_measurement_theta_max 28.5
_cell_measurement_theta_min 1.6
_cell_volume 1086.2(7)
_computing_cell_refinement 'CrystalClear (Rigaku, 2010)'
_computing_data_collection 'CrystalClear (Rigaku, 2010)'
_computing_data_reduction 'CrystalClear  (Rigaku, 2010)'
_computing_molecular_graphics
;
SHELXTL (Sheldrick, 2008) and OLEX (Dolomanov <i>et al.</i>,
2003)
;
_computing_publication_material
;
SHELXTL (Sheldrick, 2008), PLATON (Spek, 2009) and publCIF
(Westrip, 2010)
;
_computing_structure_refinement 'SHELXTL (Sheldrick, 2008)'
_computing_structure_solution 'SHELXTL (Sheldrick, 2008)'
_diffrn_ambient_temperature 93(2)
_diffrn_detector_area_resol_mean 14.7059
_diffrn_measured_fraction_theta_full 0.987
_diffrn_measured_fraction_theta_max 0.831
_diffrn_measurement_device_type 'Rigaku Mercury CCD area-detector'
_diffrn_measurement_method '\w and \f scans'
_diffrn_radiation_monochromator confocal
_diffrn_radiation_source 'rotating anode'
_diffrn_radiation_type MoK\a
_diffrn_radiation_wavelength 0.71073
_diffrn_reflns_av_R_equivalents 0.0533
_diffrn_reflns_av_sigmaI/netI 0.0681
_diffrn_reflns_limit_h_max 33
_diffrn_reflns_limit_h_min -29
_diffrn_reflns_limit_k_max 6
_diffrn_reflns_limit_k_min -7
_diffrn_reflns_limit_l_max 8
_diffrn_reflns_limit_l_min -8
_diffrn_reflns_number 3541
_diffrn_reflns_theta_full 25.00
_diffrn_reflns_theta_max 28.47
_diffrn_reflns_theta_min 1.57
_exptl_absorpt_coefficient_mu 3.431
_exptl_absorpt_correction_T_max 1.000
_exptl_absorpt_correction_T_min 0.490
_exptl_absorpt_correction_type multi-scan
_exptl_absorpt_process_details '(CrystalClear; Rigaku, 2010)'
_exptl_crystal_colour colourless
_exptl_crystal_density_diffrn 1.744
_exptl_crystal_density_method 'not measured'
_exptl_crystal_description platelet
_exptl_crystal_F_000 568
_exptl_crystal_size_max 0.25
_exptl_crystal_size_mid 0.20
_exptl_crystal_size_min 0.01
_refine_diff_density_max 0.921
_refine_diff_density_min -1.138
_refine_ls_extinction_method none
_refine_ls_goodness_of_fit_ref 1.113
_refine_ls_hydrogen_treatment constr
_refine_ls_matrix_type full
_refine_ls_number_parameters 78
_refine_ls_number_reflns 1149
_refine_ls_number_restraints 0
_refine_ls_restrained_S_all 1.113
_refine_ls_R_factor_all 0.0742
_refine_ls_R_factor_gt 0.0655
_refine_ls_shift/su_max 0.000
_refine_ls_shift/su_mean 0.000
_refine_ls_structure_factor_coef Fsqd
_refine_ls_weighting_details 'calc w = 1/[\s^2^(Fo^2^)+(0.0732P)^2^+8.2817P] where P=(Fo^2^+2Fc^2^)/3'
_refine_ls_weighting_scheme calc
_refine_ls_wR_factor_gt 0.1552
_refine_ls_wR_factor_ref 0.1665
_reflns_number_gt 1014
_reflns_number_total 1149
_reflns_threshold_expression I>2\s(I)
_cod_data_source_file bm3112.cif
_cod_data_source_block Ib
_cod_original_sg_symbol_H-M 'C 2/c'
_cod_database_code 2018313
_cod_database_fobs_code 2018313

loop_
_symmetry_equiv_pos_as_xyz
'x, y, z'
'-x, y, -z+1/2'
'x+1/2, y+1/2, z'
'-x+1/2, y+1/2, -z+1/2'
'-x, -y, -z'
'x, -y, z-1/2'
'-x+1/2, -y+1/2, -z'
'x+1/2, -y+1/2, z-1/2'

loop_
_atom_site_type_symbol
_atom_site_label
_atom_site_fract_x
_atom_site_fract_y
_atom_site_fract_z
_atom_site_U_iso_or_equiv
_atom_site_adp_type
_atom_site_calc_flag
_atom_site_refinement_flags
_atom_site_occupancy
_atom_site_symmetry_multiplicity
Se Se1 0.0000 0.10447(14) 0.7500 0.0302(4) Uani d S 1 2
N N3 0.02554(18) 0.5566(9) 0.7995(7) 0.0261(11) Uani d . 1 1
C C2 0.0449(2) 0.3517(10) 0.8391(8) 0.0255(12) Uani d . 1 1
C C11 0.0984(2) 0.3062(10) 0.9412(8) 0.0251(12) Uani d . 1 1
C C16 0.1360(2) 0.4744(11) 0.9475(8) 0.0281(13) Uani d . 1 1
H H16 0.1266 0.6183 0.8861 0.034 Uiso calc R 1 1
C C15 0.1858(2) 0.4374(11) 1.0392(9) 0.0291(13) Uani d . 1 1
H H15 0.2109 0.5536 1.0411 0.035 Uiso calc R 1 1
C C14 0.1994(2) 0.2331(12) 1.1283(9) 0.0352(15) Uani d . 1 1
H H14 0.2343 0.2080 1.1926 0.042 Uiso calc R 1 1
C C13 0.1646(2) 0.0640(11) 1.1282(9) 0.0303(13) Uani d . 1 1
H H13 0.1751 -0.0770 1.1931 0.036 Uiso calc R 1 1
C C12 0.1135(2) 0.0974(9) 1.0329(9) 0.0269(13) Uani d . 1 1
H H12 0.0890 -0.0217 1.0302 0.032 Uiso calc R 1 1

loop_
_atom_site_aniso_label
_atom_site_aniso_U_11
_atom_site_aniso_U_22
_atom_site_aniso_U_33
_atom_site_aniso_U_12
_atom_site_aniso_U_13
_atom_site_aniso_U_23
Se1 0.0308(6) 0.0250(5) 0.0327(6) 0.000 0.0036(4) 0.000
N3 0.024(3) 0.028(3) 0.025(3) 0.0012(19) 0.0025(19) 0.000(2)
C2 0.022(3) 0.032(3) 0.022(3) -0.001(2) 0.004(2) -0.003(2)
C11 0.028(3) 0.021(3) 0.029(3) 0.000(2) 0.013(2) -0.001(2)
C16 0.032(3) 0.024(3) 0.028(3) -0.003(2) 0.008(2) 0.001(3)
C15 0.021(3) 0.032(3) 0.034(3) -0.006(2) 0.005(2) 0.003(3)
C14 0.027(3) 0.039(4) 0.039(4) 0.004(3) 0.006(3) -0.001(3)
C13 0.036(4) 0.029(3) 0.026(3) 0.007(3) 0.008(3) 0.003(3)
C12 0.029(3) 0.023(3) 0.029(3) 0.000(2) 0.009(2) 0.001(2)

loop_
_atom_type_symbol
_atom_type_description
_atom_type_scat_dispersion_real
_atom_type_scat_dispersion_imag
_atom_type_scat_source
C C 0.0033 0.0016 'International Tables Vol C Tables 4.2.6.8 and 6.1.1.4'
H H 0.0000 0.0000 'International Tables Vol C Tables 4.2.6.8 and 6.1.1.4'
N N 0.0061 0.0033 'International Tables Vol C Tables 4.2.6.8 and 6.1.1.4'
Se Se -0.0929 2.2259 'International Tables Vol C Tables 4.2.6.8 and 6.1.1.4'

loop_
_geom_angle_atom_site_label_1
_geom_angle_atom_site_label_2
_geom_angle_atom_site_label_3
_geom_angle_site_symmetry_3
_geom_angle
C2 Se1 C2 2_556 80.7(4)
C2 N3 N3 2_556 113.9(3)
N3 C2 C11 . 124.2(5)
N3 C2 Se1 . 115.7(4)
C11 C2 Se1 . 120.0(4)
C12 C11 C16 . 117.9(5)
C12 C11 C2 . 122.1(5)
C16 C11 C2 . 120.0(5)
C15 C16 C11 . 121.5(6)
C15 C16 H16 . 119.3
C11 C16 H16 . 119.3
C16 C15 C14 . 119.4(6)
C16 C15 H15 . 120.3
C14 C15 H15 . 120.3
C13 C14 C15 . 121.8(6)
C13 C14 H14 . 119.1
C15 C14 H14 . 119.1
C14 C13 C12 . 119.7(6)
C14 C13 H13 . 120.2
C12 C13 H13 . 120.2
C13 C12 C11 . 119.7(6)
C13 C12 H12 . 120.1
C11 C12 H12 . 120.1

loop_
_geom_bond_atom_site_label_1
_geom_bond_atom_site_label_2
_geom_bond_site_symmetry_2
_geom_bond_distance
Se1 C2 . 1.881(6)
Se1 C2 2_556 1.881(6)
N3 C2 . 1.300(7)
N3 N3 2_556 1.382(9)
C2 C11 . 1.470(8)
C11 C12 . 1.392(8)
C11 C16 . 1.394(8)
C16 C15 . 1.354(8)
C16 H16 . 0.9500
C15 C14 . 1.355(9)
C15 H15 . 0.9500
C14 C13 . 1.352(9)
C14 H14 . 0.9500
C13 C12 . 1.389(9)
C13 H13 . 0.9500
C12 H12 . 0.9500

loop_
_geom_torsion_atom_site_label_1
_geom_torsion_atom_site_label_2
_geom_torsion_atom_site_label_3
_geom_torsion_atom_site_label_4
_geom_torsion_site_symmetry_1
_geom_torsion
N3 N3 C2 C11 2_556 179.3(5)
N3 N3 C2 Se1 2_556 1.1(8)
C2 Se1 C2 N3 2_556 -0.4(3)
C2 Se1 C2 C11 2_556 -178.7(6)
N3 C2 C11 C12 . 159.3(6)
Se1 C2 C11 C12 . -22.6(7)
N3 C2 C11 C16 . -21.1(9)
Se1 C2 C11 C16 . 157.0(5)
C12 C11 C16 C15 . 0.1(9)
C2 C11 C16 C15 . -179.5(5)
C11 C16 C15 C14 . -0.5(9)
C16 C15 C14 C13 . 0.1(10)
C15 C14 C13 C12 . 0.8(10)
C14 C13 C12 C11 . -1.2(9)
C16 C11 C12 C13 . 0.7(8)
C2 C11 C12 C13 . -179.7(5)
